data_7710781
loop_
_publ_author_name
'Haufe, Lisa C.'
'Arrowsmith, Merle'
'Dietz, Maximilian'
'G\"artner, Annalena'
'Bertermann, R\"udiger'
'Braunschweig, Holger'

_publ_section_title
;
 Spontaneous N<sub>2</sub>-diboranylation of
 [W(N<sub>2</sub>)<sub>2</sub>(dppe)<sub>2</sub>] with
 B<sub>2</sub>Br<sub>4</sub>(SMe<sub>2</sub>)<sub>2</sub>.
;
_journal_name_full 'Dalton transactions (Cambridge, England : 2003)'
_journal_paper_doi 10.1039/d2dt02135h
_journal_year 2022
_chemical_formula_moiety 'C59 H58 B2 Br4 N4 P4 W, 4.5 (C6 H6)'
_chemical_formula_sum 'C86 H85 B2 Br4 N4 P4 W'
_chemical_formula_weight 1823.56
_chemical_name_systematic 1-DMAP
_chemical_properties_physical Air-sensitive,Moisture-sensitive
_space_group_crystal_system triclinic
_space_group_IT_number 2
_space_group_name_Hall '-P 1'
_space_group_name_H-M_alt 'P -1'
_atom_sites_solution_hydrogens geom
_audit_creation_method 'CIF-fill 1.2n (K.Radacki 2005-21)'
_audit_update_record
;
2022-05-18 deposited with the CCDC.	2022-07-14 downloaded from the CCDC.
;
_cell_angle_alpha 104.964(5)
_cell_angle_beta 93.977(8)
_cell_angle_gamma 96.840(7)
_cell_formula_units_Z 2
_cell_length_a 10.363(3)
_cell_length_b 18.694(4)
_cell_length_c 21.331(7)
_cell_measurement_reflns_used 9538
_cell_measurement_temperature 100(2)
_cell_measurement_theta_max 29.60
_cell_measurement_theta_min 2.41
_cell_volume 3942.2(19)
_computing_cell_refinement 'Saint+ ver. V8.40A (Bruker AXS)'
_computing_data_collection 'BIS 6.2.14 / APEX3 ver. 2018.1 (Bruker AXS)'
_computing_data_reduction 'Saint+ ver. V8.40A (Bruker AXS)'
_computing_molecular_graphics 'ShelXLe (Huebschle et all, 2011)'
_computing_publication_material 'SHELXL-2018/3 (Sheldrick, 2018)'
_computing_structure_refinement 'SHELXL-2018/3 (Sheldrick, 2018)'
_computing_structure_solution 'SHELXT (Sheldrick, 2014)'
_diffrn_ambient_environment N~2~
_diffrn_ambient_temperature 100(2)
_diffrn_detector 'CMOS area detector (Photon II)'
_diffrn_detector_area_resol_mean 7.5
_diffrn_measured_fraction_theta_full 1.000
_diffrn_measured_fraction_theta_max 0.997
_diffrn_measurement_device_type 'Bruker D8-Quest'
_diffrn_measurement_method '\f and \w scans'
_diffrn_radiation_monochromator 'multi-layer mirror'
_diffrn_radiation_type MoK\a
_diffrn_radiation_wavelength 0.71073
_diffrn_reflns_av_R_equivalents 0.0540
_diffrn_reflns_av_unetI/netI 0.0366
_diffrn_reflns_Laue_measured_fraction_full 1.000
_diffrn_reflns_Laue_measured_fraction_max 0.997
_diffrn_reflns_limit_h_max 14
_diffrn_reflns_limit_h_min -14
_diffrn_reflns_limit_k_max 25
_diffrn_reflns_limit_k_min -21
_diffrn_reflns_limit_l_max 29
_diffrn_reflns_limit_l_min -29
_diffrn_reflns_number 144783
_diffrn_reflns_point_group_measured_fraction_full 1.000
_diffrn_reflns_point_group_measured_fraction_max 0.997
_diffrn_reflns_theta_full 26.000
_diffrn_reflns_theta_max 29.651
_diffrn_reflns_theta_min 1.987
_diffrn_source 'microfocus sealed tube (Incoatec ImS)'
_exptl_absorpt_coefficient_mu 3.621
_exptl_absorpt_correction_T_max 0.6210
_exptl_absorpt_correction_T_min 0.4798
_exptl_absorpt_correction_type multi-scan
_exptl_absorpt_process_details 'SadAbs 2016/2 (Bruker AXS)'
_exptl_crystal_colour yellow
_exptl_crystal_density_diffrn 1.536
_exptl_crystal_description plate
_exptl_crystal_F_000 1826
_exptl_crystal_size_max 0.24
_exptl_crystal_size_mid 0.199
_exptl_crystal_size_min 0.112
_refine_diff_density_max 1.636
_refine_diff_density_min -2.218
_refine_diff_density_rms 0.127
_refine_ls_extinction_method none
_refine_ls_goodness_of_fit_ref 1.042
_refine_ls_hydrogen_treatment constr
_refine_ls_matrix_type full
_refine_ls_number_parameters 943
_refine_ls_number_reflns 22202
_refine_ls_number_restraints 252
_refine_ls_restrained_S_all 1.041
_refine_ls_R_factor_all 0.0450
_refine_ls_R_factor_gt 0.0342
_refine_ls_shift/su_max 0.001
_refine_ls_shift/su_mean 0.000
_refine_ls_structure_factor_coef Fsqd
_refine_ls_weighting_details 'w=1/[\s^2^(Fo^2^)+(0.0301P)^2^+12.1351P] where P=(Fo^2^+2Fc^2^)/3'
_refine_ls_weighting_scheme calc
_refine_ls_wR_factor_gt 0.0797
_refine_ls_wR_factor_ref 0.0848
_reflns_Friedel_coverage 0.000
_reflns_number_gt 18947
_reflns_number_total 22202
_reflns_threshold_expression 'I > 2\s(I)'
_cod_data_source_file d2dt02135h2.cif
_cod_data_source_block test_a_CCDC2
_cod_original_cell_volume 3942(2)
_cod_database_code 7710781
_shelx_shelxl_version_number 2018/3
_shelx_space_group_comment
;
The symmetry employed for this shelxl refinement is uniquely defined
by the following loop, which should always be used as a source of
symmetry information in preference to the above space-group names.
They are only intended as comments.
;
_shelx_estimated_absorpt_t_min 0.477
_shelx_estimated_absorpt_t_max 0.687

loop_
_space_group_symop_operation_xyz
'x, y, z'
'-x, -y, -z'

loop_
_atom_site_label
_atom_site_type_symbol
_atom_site_fract_x
_atom_site_fract_y
_atom_site_fract_z
_atom_site_U_iso_or_equiv
_atom_site_adp_type
_atom_site_occupancy
_atom_site_site_symmetry_order
_atom_site_calc_flag
_atom_site_refinement_flags_posn
_atom_site_refinement_flags_adp
_atom_site_refinement_flags_occupancy
_atom_site_disorder_assembly
_atom_site_disorder_group
Br1_1 Br 0.30136(3) 0.34237(2) 0.10694(2) 0.01511(6) Uani 1 1 d . . . . .
W1_1 W 0.32829(2) 0.28077(2) 0.20460(2) 0.00980(3) Uani 1 1 d . . . . .
N1_1 N 0.3500(2) 0.24051(13) 0.27191(12) 0.0127(5) Uani 1 1 d . . . . .
N2_1 N 0.3752(3) 0.20959(15) 0.31634(13) 0.0166(5) Uani 1 1 d . . . . .
B1_1 B 0.3265(4) 0.1969(2) 0.37130(18) 0.0183(7) Uani 1 1 d . . . . .
Br2_1 Br 0.16025(4) 0.23467(2) 0.39941(2) 0.02609(8) Uani 1 1 d . . . . .
B2_1 B 0.4016(4) 0.1517(2) 0.42016(19) 0.0230(8) Uani 1 1 d . . . . .
Br3_1 Br 0.48632(4) 0.22898(2) 0.50436(2) 0.03383(9) Uani 1 1 d . . . . .
Br4_1 Br 0.55123(4) 0.10163(2) 0.37605(2) 0.03152(8) Uani 1 1 d . . . . .
N3_2 N 0.3146(3) 0.08735(17) 0.43917(15) 0.0253(6) Uani 1 1 d . . . . .
C2_2 C 0.3547(4) 0.0572(2) 0.48727(19) 0.0295(8) Uani 1 1 d . . . . .
H2_2 H 0.436017 0.078450 0.512390 0.035 Uiso 1 1 calc R U . . .
C3_2 C 0.2845(4) -0.0019(2) 0.5014(2) 0.0347(9) Uani 1 1 d . . . . .
H3_2 H 0.317381 -0.020695 0.535742 0.042 Uiso 1 1 calc R U . . .
C4_2 C 0.1624(4) -0.0355(2) 0.4652(2) 0.0329(9) Uani 1 1 d . . . . .
C5_2 C 0.1248(4) -0.0056(2) 0.4133(2) 0.0333(9) Uani 1 1 d . . . . .
H5_2 H 0.046364 -0.027226 0.385732 0.040 Uiso 1 1 calc R U . . .
C6_2 C 0.2008(4) 0.0541(2) 0.40269(19) 0.0315(8) Uani 1 1 d . . . . .
H6_2 H 0.172214 0.073422 0.367863 0.038 Uiso 1 1 calc R U . . .
N4_2 N 0.0869(4) -0.0918(2) 0.4796(2) 0.0418(9) Uani 1 1 d . . . . .
C8_2 C 0.1293(5) -0.1221(3) 0.5325(3) 0.0528(14) Uani 1 1 d . . . . .
H8A_2 H 0.201717 -0.150230 0.520152 0.079 Uiso 1 1 calc R U . . .
H8B_2 H 0.056367 -0.155379 0.541188 0.079 Uiso 1 1 calc R U . . .
H8C_2 H 0.158329 -0.081016 0.571794 0.079 Uiso 1 1 calc R U . . .
C9_2 C -0.0327(5) -0.1295(3) 0.4377(3) 0.0470(12) Uani 1 1 d . . . . .
H9A_2 H -0.087615 -0.092284 0.431365 0.070 Uiso 1 1 calc R U . . .
H9B_2 H -0.080500 -0.164181 0.458363 0.070 Uiso 1 1 calc R U . . .
H9C_2 H -0.009851 -0.157466 0.395337 0.070 Uiso 1 1 calc R U . . .
P1_3 P 0.25742(7) 0.39625(4) 0.27160(4) 0.01351(14) Uani 1 1 d . . . . .
C2_3 C 0.0797(3) 0.39054(17) 0.24987(16) 0.0168(6) Uani 1 1 d . . . . .
H2A_3 H 0.044259 0.429610 0.282068 0.020 Uiso 1 1 calc R U . . .
H2B_3 H 0.063944 0.399339 0.206343 0.020 Uiso 1 1 calc R U . . .
C3_3 C 0.0108(3) 0.31358(18) 0.24908(16) 0.0182(6) Uani 1 1 d . . . . .
H3A_3 H -0.082420 0.308626 0.232601 0.022 Uiso 1 1 calc R U . . .
H3B_3 H 0.015259 0.307885 0.294022 0.022 Uiso 1 1 calc R U . . .
P2_3 P 0.08897(7) 0.23927(4) 0.19614(4) 0.01278(14) Uani 1 1 d . . . . .
C1_4 C 0.2775(3) 0.40699(16) 0.35887(15) 0.0167(6) Uani 1 1 d . . . . .
C2_4 C 0.1849(3) 0.43598(19) 0.39963(17) 0.0227(7) Uani 1 1 d . . . . .
H2_4 H 0.105195 0.446054 0.381227 0.027 Uiso 1 1 calc R U . . .
C3_4 C 0.2094(4) 0.4499(2) 0.46657(18) 0.0293(8) Uani 1 1 d . . . . .
H3_4 H 0.145593 0.468743 0.493850 0.035 Uiso 1 1 calc R U . . .
C4_4 C 0.3258(4) 0.4368(2) 0.49412(17) 0.0296(8) Uani 1 1 d . . . . .
H4_4 H 0.342984 0.447994 0.540204 0.036 Uiso 1 1 calc R U . . .
C5_4 C 0.4179(4) 0.4072(2) 0.45434(17) 0.0255(7) Uani 1 1 d . . . . .
H5_4 H 0.497494 0.397471 0.473204 0.031 Uiso 1 1 calc R U . . .
C6_4 C 0.3934(3) 0.39172(18) 0.38697(16) 0.0202(6) Uani 1 1 d . . . . .
H6_4 H 0.455733 0.370651 0.359845 0.024 Uiso 1 1 calc R U . . .
C1_5 C 0.3109(3) 0.49245(17) 0.26920(16) 0.0165(6) Uani 1 1 d . . . . .
C2_5 C 0.2709(3) 0.51820(18) 0.21604(16) 0.0204(6) Uani 1 1 d . . . . .
H2_5 H 0.215513 0.485106 0.180376 0.024 Uiso 1 1 calc R U . . .
C3_5 C 0.3107(4) 0.5914(2) 0.21436(18) 0.0266(7) Uani 1 1 d . . . . .
H3_5 H 0.282983 0.607750 0.177667 0.032 Uiso 1 1 calc R U . . .
C4_5 C 0.3907(4) 0.6403(2) 0.26625(19) 0.0294(8) Uani 1 1 d . . . . .
H4_5 H 0.418151 0.690257 0.265166 0.035 Uiso 1 1 calc R U . . .
C5_5 C 0.4305(4) 0.6162(2) 0.3197(2) 0.0298(8) Uani 1 1 d . . . . .
H5_5 H 0.484334 0.649953 0.355602 0.036 Uiso 1 1 calc R U . . .
C6_5 C 0.3921(3) 0.54279(19) 0.32121(17) 0.0228(7) Uani 1 1 d . . . . .
H6_5 H 0.421174 0.526610 0.357797 0.027 Uiso 1 1 calc R U . . .
C1_6 C 0.0379(3) 0.15946(17) 0.22755(15) 0.0164(6) Uani 1 1 d . . . . .
C2_6 C 0.1141(3) 0.10201(18) 0.22057(16) 0.0193(6) Uani 1 1 d . . . . .
H2_6 H 0.194144 0.105969 0.201701 0.023 Uiso 1 1 calc R U . . .
C3_6 C 0.0739(4) 0.03877(19) 0.24104(18) 0.0249(7) Uani 1 1 d . . . . .
H3_6 H 0.126662 -0.000115 0.236307 0.030 Uiso 1 1 calc R U . . .
C4_6 C -0.0430(4) 0.0324(2) 0.26830(18) 0.0296(8) Uani 1 1 d . . . . .
H4_6 H -0.070558 -0.010918 0.281989 0.036 Uiso 1 1 calc R U . . .
C5_6 C -0.1198(4) 0.0893(2) 0.27562(18) 0.0276(8) Uani 1 1 d . . . . .
H5_6 H -0.199818 0.084998 0.294489 0.033 Uiso 1 1 calc R U . . .
C6_6 C -0.0798(3) 0.1526(2) 0.25534(17) 0.0229(7) Uani 1 1 d . . . . .
H6_6 H -0.132665 0.191511 0.260383 0.028 Uiso 1 1 calc R U . . .
C1_7 C -0.0161(3) 0.21364(17) 0.11830(15) 0.0155(6) Uani 1 1 d . . . . .
C2_7 C -0.0923(3) 0.14369(18) 0.09477(16) 0.0178(6) Uani 1 1 d . . . . .
H2_7 H -0.090922 0.108269 0.119626 0.021 Uiso 1 1 calc R U . . .
C3_7 C -0.1703(3) 0.12492(19) 0.03562(16) 0.0215(7) Uani 1 1 d . . . . .
H3_7 H -0.221540 0.077006 0.020412 0.026 Uiso 1 1 calc R U . . .
C4_7 C -0.1733(3) 0.1761(2) -0.00130(17) 0.0240(7) Uani 1 1 d . . . . .
H4_7 H -0.226720 0.163429 -0.041709 0.029 Uiso 1 1 calc R U . . .
C5_7 C -0.0977(3) 0.2458(2) 0.02140(18) 0.0249(7) Uani 1 1 d . . . . .
H5_7 H -0.099345 0.280917 -0.003750 0.030 Uiso 1 1 calc R U . . .
C6_7 C -0.0196(3) 0.26475(19) 0.08053(16) 0.0197(6) Uani 1 1 d . . . . .
H6_7 H 0.031730 0.312658 0.095455 0.024 Uiso 1 1 calc R U . . .
P3_8 P 0.57031(7) 0.31926(4) 0.20866(4) 0.01161(14) Uani 1 1 d . . . . .
C2_8 C 0.6371(3) 0.23807(17) 0.15914(15) 0.0149(6) Uani 1 1 d . . . . .
H2A_8 H 0.727886 0.253407 0.151065 0.018 Uiso 1 1 calc R U . . .
H2B_8 H 0.637680 0.198578 0.182358 0.018 Uiso 1 1 calc R U . . .
C3_8 C 0.5499(3) 0.20878(17) 0.09466(14) 0.0147(6) Uani 1 1 d . . . . .
H3A_8 H 0.584300 0.166375 0.065794 0.018 Uiso 1 1 calc R U . . .
H3B_8 H 0.546793 0.248755 0.072121 0.018 Uiso 1 1 calc R U . . .
P4_8 P 0.38490(7) 0.17788(4) 0.11418(4) 0.01131(13) Uani 1 1 d . . . . .
C1_9 C 0.6398(3) 0.39565(17) 0.17645(15) 0.0146(6) Uani 1 1 d . . . . .
C2_9 C 0.7558(3) 0.39423(19) 0.14627(16) 0.0200(6) Uani 1 1 d . . . . .
H2_9 H 0.797623 0.350693 0.138861 0.024 Uiso 1 1 calc R U . . .
C3_9 C 0.8101(3) 0.4557(2) 0.12711(18) 0.0237(7) Uani 1 1 d . . . . .
H3_9 H 0.888893 0.454035 0.106838 0.028 Uiso 1 1 calc R U . . .
C4_9 C 0.7501(4) 0.5196(2) 0.13738(18) 0.0255(7) Uani 1 1 d . . . . .
H4_9 H 0.786956 0.561507 0.123884 0.031 Uiso 1 1 calc R U . . .
C5_9 C 0.6360(4) 0.5218(2) 0.1675(2) 0.0281(8) Uani 1 1 d . . . . .
H5_9 H 0.595085 0.565674 0.175414 0.034 Uiso 1 1 calc R U . . .
C6_9 C 0.5808(3) 0.45986(19) 0.18627(18) 0.0223(7) Uani 1 1 d . . . . .
H6_9 H 0.501571 0.461672 0.206106 0.027 Uiso 1 1 calc R U . . .
C1_10 C 0.6689(3) 0.33932(17) 0.28745(14) 0.0137(5) Uani 1 1 d . . . . .
C2_10 C 0.6714(3) 0.28365(19) 0.32035(16) 0.0188(6) Uani 1 1 d . . . . .
H2_10 H 0.622573 0.235540 0.301694 0.023 Uiso 1 1 calc R U . . .
C3_10 C 0.7461(4) 0.2989(2) 0.38083(17) 0.0259(7) Uani 1 1 d . . . . .
H3_10 H 0.747463 0.261136 0.403207 0.031 Uiso 1 1 calc R U . . .
C4_10 C 0.8177(4) 0.3688(2) 0.40808(17) 0.0265(7) Uani 1 1 d . . . . .
H4_10 H 0.869365 0.378779 0.448761 0.032 Uiso 1 1 calc R U . . .
C5_10 C 0.8140(3) 0.4243(2) 0.37587(16) 0.0219(7) Uani 1 1 d . . . . .
H5_10 H 0.862218 0.472542 0.394921 0.026 Uiso 1 1 calc R U . . .
C6_10 C 0.7406(3) 0.40999(18) 0.31629(15) 0.0173(6) Uani 1 1 d . . . . .
H6_10 H 0.738705 0.448434 0.294692 0.021 Uiso 1 1 calc R U . . .
C1_11 C 0.2881(3) 0.14803(16) 0.03443(14) 0.0131(5) Uani 1 1 d . . . . .
C2_11 C 0.3233(3) 0.17515(18) -0.01793(16) 0.0188(6) Uani 1 1 d . . . . .
H2_11 H 0.397339 0.212263 -0.012281 0.023 Uiso 1 1 calc R U . . .
C3_11 C 0.2502(4) 0.1480(2) -0.07831(16) 0.0247(7) Uani 1 1 d . . . . .
H3_11 H 0.275068 0.166575 -0.113817 0.030 Uiso 1 1 calc R U . . .
C4_11 C 0.1412(3) 0.0941(2) -0.08752(16) 0.0239(7) Uani 1 1 d . . . . .
H4_11 H 0.092727 0.075103 -0.129230 0.029 Uiso 1 1 calc R U . . .
C5_11 C 0.1038(3) 0.06834(19) -0.03523(16) 0.0207(6) Uani 1 1 d . . . . .
H5_11 H 0.028460 0.032060 -0.040855 0.025 Uiso 1 1 calc R U . . .
C6_11 C 0.1762(3) 0.09546(18) 0.02540(15) 0.0170(6) Uani 1 1 d . . . . .
H6_11 H 0.149215 0.078014 0.061156 0.020 Uiso 1 1 calc R U . . .
C1_12 C 0.4147(3) 0.08752(16) 0.12739(15) 0.0129(5) Uani 1 1 d . . . . .
C2_12 C 0.4229(3) 0.02633(17) 0.07445(15) 0.0174(6) Uani 1 1 d . . . . .
H2_12 H 0.406968 0.030651 0.031269 0.021 Uiso 1 1 calc R U . . .
C3_12 C 0.4539(3) -0.04044(18) 0.08403(17) 0.0207(6) Uani 1 1 d . . . . .
H3_12 H 0.459770 -0.081244 0.047549 0.025 Uiso 1 1 calc R U . . .
C4_12 C 0.4762(4) -0.04782(19) 0.14675(18) 0.0240(7) Uani 1 1 d . . . . .
H4_12 H 0.496347 -0.093755 0.153413 0.029 Uiso 1 1 calc R U . . .
C5_12 C 0.4690(4) 0.01224(19) 0.19954(17) 0.0236(7) Uani 1 1 d . . . . .
H5_12 H 0.484520 0.007282 0.242536 0.028 Uiso 1 1 calc R U . . .
C6_12 C 0.4393(3) 0.07995(18) 0.19057(16) 0.0186(6) Uani 1 1 d . . . . .
H6_12 H 0.435718 0.120920 0.227288 0.022 Uiso 1 1 calc R U . . .
C1_13 C -0.2265(4) -0.1554(2) 0.2628(2) 0.0330(8) Uani 1 1 d . . . . .
H1_13 H -0.159596 -0.152837 0.234852 0.040 Uiso 1 1 calc R U . . .
C2_13 C -0.3137(4) -0.1039(2) 0.2706(2) 0.0337(9) Uani 1 1 d . . . . .
H2_13 H -0.306778 -0.066071 0.248098 0.040 Uiso 1 1 calc R U . . .
C3_13 C -0.4105(4) -0.1077(2) 0.3111(2) 0.0327(8) Uani 1 1 d . . . . .
H3_13 H -0.470648 -0.072575 0.316510 0.039 Uiso 1 1 calc R U . . .
C4_13 C -0.4203(4) -0.1626(2) 0.3440(2) 0.0339(9) Uani 1 1 d . . . . .
H4_13 H -0.487998 -0.165697 0.371392 0.041 Uiso 1 1 calc R U . . .
C5_13 C -0.3313(4) -0.2129(2) 0.3368(2) 0.0332(9) Uani 1 1 d . . . . .
H5_13 H -0.335932 -0.249605 0.360438 0.040 Uiso 1 1 calc R U . . .
C6_13 C -0.2359(4) -0.2099(2) 0.2952(2) 0.0326(8) Uani 1 1 d . . . . .
H6_13 H -0.176781 -0.245620 0.289015 0.039 Uiso 1 1 calc R U . . .
C1_14 C 0.4121(4) 0.3619(2) -0.0548(2) 0.0343(9) Uani 1 1 d . . . . .
H1_14 H 0.342830 0.388982 -0.040499 0.041 Uiso 1 1 calc R U . . .
C2_14 C 0.5262(4) 0.3716(2) -0.01411(19) 0.0309(8) Uani 1 1 d . . . . .
H2_14 H 0.535377 0.405305 0.028257 0.037 Uiso 1 1 calc R U . . .
C3_14 C 0.6267(4) 0.3324(2) -0.0350(2) 0.0328(8) Uani 1 1 d . . . . .
H3_14 H 0.705126 0.339295 -0.006987 0.039 Uiso 1 1 calc R U . . .
C4_14 C 0.6143(4) 0.2832(2) -0.0965(2) 0.0363(9) Uani 1 1 d . . . . .
H4_14 H 0.684159 0.256558 -0.110636 0.044 Uiso 1 1 calc R U . . .
C5_14 C 0.4998(4) 0.2727(2) -0.1375(2) 0.0326(9) Uani 1 1 d . . . . .
H5_14 H 0.490457 0.238517 -0.179672 0.039 Uiso 1 1 calc R U . . .
C6_14 C 0.3990(4) 0.3125(2) -0.1164(2) 0.0337(9) Uani 1 1 d . . . . .
H6_14 H 0.320568 0.305909 -0.144387 0.040 Uiso 1 1 calc R U . . .
C1_15 C 0.2057(9) 0.8179(7) 0.2784(4) 0.0511(18) Uani 0.61(3) 1 d G U P A 1
H1_15 H 0.262325 0.834284 0.317852 0.061 Uiso 0.61(3) 1 calc R U P A 1
C2_15 C 0.2085(10) 0.8605(4) 0.2332(5) 0.0489(18) Uani 0.61(3) 1 d G U P A 1
H2_15 H 0.267120 0.905906 0.242054 0.059 Uiso 0.61(3) 1 calc R U P A 1
C3_15 C 0.1251(11) 0.8363(6) 0.1751(4) 0.0459(18) Uani 0.61(3) 1 d G U P A 1
H3_15 H 0.127015 0.865285 0.144440 0.055 Uiso 0.61(3) 1 calc R U P A 1
C4_15 C 0.0388(8) 0.7695(7) 0.1621(5) 0.050(2) Uani 0.61(3) 1 d G U P A 1
H4_15 H -0.017882 0.753046 0.122611 0.059 Uiso 0.61(3) 1 calc R U P A 1
C5_15 C 0.0359(8) 0.7268(4) 0.2072(8) 0.049(2) Uani 0.61(3) 1 d G U P A 1
H5_15 H -0.022677 0.681421 0.198404 0.059 Uiso 0.61(3) 1 calc R U P A 1
C6_15 C 0.1194(10) 0.7510(6) 0.2654(7) 0.0506(19) Uani 0.61(3) 1 d G U P A 1
H6_15 H 0.117412 0.722047 0.296030 0.061 Uiso 0.61(3) 1 calc R U P A 1
C1_115 C 0.1983(16) 0.7968(12) 0.2724(7) 0.055(2) Uani 0.39(3) 1 d G U P A 2
H1_115 H 0.247092 0.799926 0.312628 0.066 Uiso 0.39(3) 1 calc R U P A 2
C2_115 C 0.2230(15) 0.8535(8) 0.2410(9) 0.051(2) Uani 0.39(3) 1 d G U P A 2
H2_115 H 0.288638 0.895010 0.259969 0.061 Uiso 0.39(3) 1 calc R U P A 2
C3_115 C 0.1510(18) 0.8489(8) 0.1818(8) 0.050(2) Uani 0.39(3) 1 d G U P A 2
H3_115 H 0.167824 0.887373 0.160497 0.060 Uiso 0.39(3) 1 calc R U P A 2
C4_115 C 0.0543(15) 0.7877(10) 0.1539(6) 0.046(2) Uani 0.39(3) 1 d G U P A 2
H4_115 H 0.005505 0.784641 0.113678 0.055 Uiso 0.39(3) 1 calc R U P A 2
C5_115 C 0.0296(12) 0.7311(6) 0.1853(10) 0.047(2) Uani 0.39(3) 1 d G U P A 2
H5_115 H -0.036037 0.689558 0.166330 0.057 Uiso 0.39(3) 1 calc R U P A 2
C6_115 C 0.1016(17) 0.7356(9) 0.2445(11) 0.048(2) Uani 0.39(3) 1 d G U P A 2
H6_115 H 0.084765 0.697196 0.265803 0.058 Uiso 0.39(3) 1 calc R U P A 2
C1_16 C 0.8830(4) 0.5014(2) -0.03543(19) 0.0314(8) Uani 1 1 d . . . . .
H1_16 H 0.802918 0.502227 -0.059643 0.038 Uiso 1 1 calc R U . . .
C2_16 C 0.9382(4) 0.4356(2) -0.0450(2) 0.0334(9) Uani 1 1 d . . . . .
H2_16 H 0.896007 0.391370 -0.075975 0.040 Uiso 1 1 calc R U . . .
C3_16 C 1.0549(4) 0.4344(2) -0.0094(2) 0.0317(8) Uani 1 1 d . . . . .
H3_16 H 1.092134 0.389373 -0.015944 0.038 Uiso 1 1 calc R U . . .
C1_17 C 0.0685(5) 0.4104(2) 0.6872(2) 0.0358(9) Uani 1 1 d . . . . .
H1_17 H 0.083837 0.437207 0.731999 0.043 Uiso 1 1 calc R U . . .
C2_17 C 0.1701(4) 0.3824(2) 0.6545(2) 0.0393(10) Uani 1 1 d . . . . .
H2_17 H 0.255419 0.389974 0.676653 0.047 Uiso 1 1 calc R U . . .
C3_17 C 0.1465(5) 0.3432(3) 0.5893(2) 0.0418(11) Uani 1 1 d . . . . .
H3_17 H 0.215471 0.323268 0.566631 0.050 Uiso 1 1 calc R U . . .
C4_17 C 0.0235(5) 0.3331(3) 0.5576(2) 0.0429(11) Uani 1 1 d . . . . .
H4_17 H 0.008069 0.306603 0.512745 0.051 Uiso 1 1 calc R U . . .
C5_17 C -0.0777(5) 0.3607(3) 0.5895(2) 0.0390(10) Uani 1 1 d . . . . .
H5_17 H -0.162603 0.353293 0.567000 0.047 Uiso 1 1 calc R U . . .
C6_17 C -0.0552(4) 0.3994(2) 0.6546(2) 0.0347(9) Uani 1 1 d . . . . .
H6_17 H -0.124971 0.418516 0.677110 0.042 Uiso 1 1 calc R U . . .

loop_
_atom_site_aniso_label
_atom_site_aniso_U_11
_atom_site_aniso_U_22
_atom_site_aniso_U_33
_atom_site_aniso_U_23
_atom_site_aniso_U_13
_atom_site_aniso_U_12
Br1_1 0.01801(14) 0.01499(13) 0.01389(13) 0.00560(11) 0.00289(11) 0.00394(11)
W1_1 0.01015(5) 0.00899(5) 0.01006(5) 0.00189(4) 0.00208(4) 0.00148(4)
N1_1 0.0129(11) 0.0093(10) 0.0158(12) 0.0023(9) 0.0047(9) 0.0017(9)
N2_1 0.0188(13) 0.0170(12) 0.0148(12) 0.0057(10) 0.0016(10) 0.0029(10)
B1_1 0.0225(17) 0.0169(16) 0.0156(16) 0.0050(13) 0.0037(13) 0.0012(13)
Br2_1 0.02811(17) 0.02509(17) 0.02512(17) 0.00629(13) 0.00862(14) 0.00152(13)
B2_1 0.0285(19) 0.0222(18) 0.0189(18) 0.0087(15) -0.0005(15) 0.0008(15)
Br3_1 0.0470(2) 0.02971(19) 0.02083(17) 0.00670(14) -0.00310(16) -0.00602(16)
Br4_1 0.0375(2) 0.03213(19) 0.02851(19) 0.01181(15) 0.00191(15) 0.01181(16)
N3_2 0.0311(16) 0.0248(15) 0.0204(14) 0.0114(12) -0.0035(12) -0.0023(12)
C2_2 0.0291(18) 0.0325(19) 0.0284(19) 0.0171(16) -0.0055(15) -0.0045(15)
C3_2 0.034(2) 0.038(2) 0.035(2) 0.0231(18) -0.0102(17) -0.0067(17)
C4_2 0.034(2) 0.032(2) 0.034(2) 0.0179(17) -0.0065(16) -0.0055(16)
C5_2 0.039(2) 0.0280(19) 0.030(2) 0.0139(16) -0.0155(17) -0.0097(16)
C6_2 0.040(2) 0.0262(18) 0.0275(19) 0.0122(15) -0.0098(16) -0.0027(16)
N4_2 0.0332(18) 0.041(2) 0.054(2) 0.0302(18) -0.0124(17) -0.0124(15)
C8_2 0.045(3) 0.061(3) 0.063(3) 0.048(3) -0.011(2) -0.016(2)
C9_2 0.040(2) 0.040(2) 0.060(3) 0.026(2) -0.017(2) -0.013(2)
P1_3 0.0131(3) 0.0111(3) 0.0151(4) 0.0011(3) 0.0038(3) 0.0013(3)
C2_3 0.0130(13) 0.0155(14) 0.0212(15) 0.0020(12) 0.0025(11) 0.0049(11)
C3_3 0.0133(13) 0.0178(14) 0.0219(16) 0.0018(12) 0.0053(12) 0.0021(11)
P2_3 0.0109(3) 0.0127(3) 0.0136(3) 0.0017(3) 0.0016(3) 0.0013(3)
C1_4 0.0213(15) 0.0107(13) 0.0164(14) 0.0008(11) 0.0058(12) -0.0001(11)
C2_4 0.0230(16) 0.0233(16) 0.0198(16) 0.0010(13) 0.0071(13) 0.0035(13)
C3_4 0.0315(19) 0.0326(19) 0.0195(17) -0.0019(14) 0.0114(14) 0.0017(15)
C4_4 0.038(2) 0.0317(19) 0.0139(15) 0.0011(14) 0.0047(14) -0.0070(16)
C5_4 0.0298(18) 0.0213(16) 0.0212(17) 0.0035(13) -0.0025(14) -0.0049(14)
C6_4 0.0233(16) 0.0172(14) 0.0180(15) 0.0023(12) 0.0043(12) -0.0011(12)
C1_5 0.0161(14) 0.0127(13) 0.0211(15) 0.0026(11) 0.0073(12) 0.0045(11)
C2_5 0.0238(16) 0.0161(14) 0.0207(16) 0.0022(12) 0.0046(13) 0.0052(12)
C3_5 0.037(2) 0.0190(16) 0.0260(18) 0.0087(14) 0.0055(15) 0.0051(14)
C4_5 0.038(2) 0.0151(15) 0.035(2) 0.0057(14) 0.0077(16) -0.0003(14)
C5_5 0.033(2) 0.0193(16) 0.031(2) 0.0014(14) 0.0025(16) -0.0051(14)
C6_5 0.0263(17) 0.0174(15) 0.0227(16) 0.0044(13) 0.0010(13) -0.0018(13)
C1_6 0.0149(14) 0.0172(14) 0.0155(14) 0.0037(11) 0.0005(11) -0.0019(11)
C2_6 0.0187(15) 0.0182(15) 0.0184(15) 0.0035(12) -0.0027(12) -0.0016(12)
C3_6 0.0283(18) 0.0190(15) 0.0261(18) 0.0086(13) -0.0081(14) -0.0009(13)
C4_6 0.0316(19) 0.0289(18) 0.0271(18) 0.0144(15) -0.0066(15) -0.0106(15)
C5_6 0.0233(17) 0.035(2) 0.0232(17) 0.0101(15) 0.0029(14) -0.0058(15)
C6_6 0.0200(16) 0.0255(17) 0.0231(17) 0.0075(14) 0.0047(13) -0.0008(13)
C1_7 0.0128(13) 0.0170(14) 0.0160(14) 0.0023(11) 0.0024(11) 0.0041(11)
C2_7 0.0158(14) 0.0173(14) 0.0193(15) 0.0028(12) 0.0003(12) 0.0038(11)
C3_7 0.0169(15) 0.0211(15) 0.0214(16) -0.0023(13) -0.0005(12) 0.0021(12)
C4_7 0.0209(16) 0.0331(19) 0.0161(15) 0.0040(14) -0.0014(12) 0.0037(14)
C5_7 0.0214(16) 0.0318(18) 0.0255(17) 0.0145(15) 0.0001(13) 0.0051(14)
C6_7 0.0151(14) 0.0218(15) 0.0232(16) 0.0080(13) 0.0013(12) 0.0017(12)
P3_8 0.0103(3) 0.0115(3) 0.0125(3) 0.0020(3) 0.0020(3) 0.0016(3)
C2_8 0.0113(13) 0.0137(13) 0.0182(14) 0.0012(11) 0.0020(11) 0.0025(10)
C3_8 0.0129(13) 0.0161(13) 0.0136(13) 0.0009(11) 0.0039(11) 0.0015(11)
P4_8 0.0116(3) 0.0108(3) 0.0114(3) 0.0022(3) 0.0020(3) 0.0022(3)
C1_9 0.0135(13) 0.0159(13) 0.0135(13) 0.0040(11) 0.0013(11) -0.0009(11)
C2_9 0.0180(15) 0.0219(15) 0.0234(16) 0.0088(13) 0.0095(12) 0.0055(12)
C3_9 0.0177(15) 0.0278(17) 0.0295(18) 0.0134(15) 0.0092(13) 0.0023(13)
C4_9 0.0258(17) 0.0228(16) 0.0310(19) 0.0139(15) 0.0066(14) -0.0010(13)
C5_9 0.0281(18) 0.0187(16) 0.043(2) 0.0137(15) 0.0143(16) 0.0054(14)
C6_9 0.0195(15) 0.0182(15) 0.0315(18) 0.0079(14) 0.0105(13) 0.0043(12)
C1_10 0.0107(12) 0.0184(14) 0.0116(13) 0.0027(11) 0.0015(10) 0.0033(11)
C2_10 0.0162(14) 0.0205(15) 0.0213(16) 0.0085(13) 0.0025(12) 0.0023(12)
C3_10 0.0276(18) 0.0299(18) 0.0218(17) 0.0110(14) -0.0007(14) 0.0040(14)
C4_10 0.0267(18) 0.0341(19) 0.0163(16) 0.0051(14) -0.0044(13) 0.0020(15)
C5_10 0.0222(16) 0.0239(16) 0.0153(15) 0.0000(12) -0.0004(12) -0.0004(13)
C6_10 0.0180(14) 0.0164(14) 0.0156(14) 0.0010(11) 0.0036(11) 0.0015(11)
C1_11 0.0141(13) 0.0116(12) 0.0136(13) 0.0017(10) 0.0034(10) 0.0046(10)
C2_11 0.0188(15) 0.0200(15) 0.0173(15) 0.0058(12) 0.0004(12) 0.0008(12)
C3_11 0.0285(18) 0.0321(19) 0.0144(15) 0.0093(14) 0.0016(13) 0.0020(14)
C4_11 0.0238(16) 0.0288(18) 0.0150(15) 0.0011(13) -0.0041(12) 0.0018(14)
C5_11 0.0194(15) 0.0193(15) 0.0192(15) 0.0001(12) -0.0003(12) -0.0013(12)
C6_11 0.0159(14) 0.0185(14) 0.0164(14) 0.0049(12) 0.0008(11) 0.0015(11)
C1_12 0.0116(12) 0.0116(12) 0.0159(14) 0.0035(11) 0.0014(10) 0.0030(10)
C2_12 0.0209(15) 0.0160(14) 0.0152(14) 0.0025(11) 0.0024(12) 0.0050(12)
C3_12 0.0238(16) 0.0155(14) 0.0215(16) 0.0017(12) 0.0015(13) 0.0053(12)
C4_12 0.0290(18) 0.0155(15) 0.0293(18) 0.0071(13) 0.0037(14) 0.0076(13)
C5_12 0.0324(18) 0.0212(16) 0.0199(16) 0.0087(13) 0.0007(14) 0.0081(14)
C6_12 0.0241(16) 0.0155(14) 0.0163(15) 0.0032(12) 0.0029(12) 0.0055(12)
C1_13 0.0302(19) 0.036(2) 0.030(2) 0.0079(17) -0.0024(16) -0.0015(16)
C2_13 0.034(2) 0.031(2) 0.037(2) 0.0166(17) -0.0059(17) -0.0050(16)
C3_13 0.039(2) 0.0244(18) 0.034(2) 0.0078(16) -0.0023(17) 0.0061(16)
C4_13 0.037(2) 0.036(2) 0.030(2) 0.0121(17) 0.0033(17) 0.0025(17)
C5_13 0.036(2) 0.0288(19) 0.036(2) 0.0175(17) -0.0033(17) -0.0026(16)
C6_13 0.0291(19) 0.0290(19) 0.037(2) 0.0078(16) -0.0060(16) 0.0012(15)
C1_14 0.031(2) 0.042(2) 0.036(2) 0.0163(18) 0.0086(17) 0.0147(17)
C2_14 0.033(2) 0.036(2) 0.0262(19) 0.0114(16) 0.0071(15) 0.0050(16)
C3_14 0.0228(18) 0.041(2) 0.037(2) 0.0163(18) 0.0038(15) 0.0009(16)
C4_14 0.030(2) 0.037(2) 0.046(2) 0.0134(19) 0.0137(18) 0.0072(17)
C5_14 0.048(2) 0.0220(17) 0.0281(19) 0.0089(15) 0.0082(17) -0.0021(16)
C6_14 0.033(2) 0.037(2) 0.035(2) 0.0199(18) -0.0050(16) 0.0010(17)
C1_15 0.049(3) 0.034(4) 0.081(4) 0.033(3) 0.002(3) 0.010(3)
C2_15 0.044(3) 0.039(3) 0.077(4) 0.033(3) 0.014(3) 0.014(3)
C3_15 0.050(4) 0.037(3) 0.060(3) 0.019(3) 0.028(3) 0.018(3)
C4_15 0.056(3) 0.040(4) 0.058(4) 0.012(3) 0.029(3) 0.017(3)
C5_15 0.051(3) 0.042(3) 0.061(4) 0.017(3) 0.021(3) 0.011(3)
C6_15 0.051(3) 0.034(3) 0.073(4) 0.024(3) 0.011(3) 0.010(3)
C1_115 0.052(4) 0.042(4) 0.077(4) 0.027(4) 0.004(4) 0.011(4)
C2_115 0.047(4) 0.039(4) 0.075(4) 0.026(4) 0.011(4) 0.013(4)
C3_115 0.052(4) 0.036(4) 0.065(4) 0.012(4) 0.021(4) 0.015(4)
C4_115 0.053(4) 0.037(4) 0.055(4) 0.018(3) 0.029(4) 0.015(4)
C5_115 0.049(4) 0.039(4) 0.059(5) 0.017(4) 0.022(4) 0.012(3)
C6_115 0.050(4) 0.039(4) 0.064(4) 0.026(4) 0.012(4) 0.011(4)
C1_16 0.0249(18) 0.044(2) 0.0286(19) 0.0154(17) 0.0073(15) 0.0015(16)
C2_16 0.033(2) 0.035(2) 0.0278(19) 0.0049(16) 0.0082(16) -0.0069(16)
C3_16 0.031(2) 0.032(2) 0.035(2) 0.0127(17) 0.0113(16) 0.0021(16)
C1_17 0.051(3) 0.0202(17) 0.035(2) 0.0060(16) 0.0060(19) 0.0020(17)
C2_17 0.038(2) 0.027(2) 0.059(3) 0.020(2) 0.008(2) 0.0044(17)
C3_17 0.048(3) 0.038(2) 0.054(3) 0.023(2) 0.029(2) 0.023(2)
C4_17 0.065(3) 0.038(2) 0.032(2) 0.0109(18) 0.007(2) 0.028(2)
C5_17 0.044(2) 0.045(2) 0.035(2) 0.0161(19) 0.0067(19) 0.018(2)
C6_17 0.047(2) 0.0283(19) 0.037(2) 0.0136(17) 0.0208(19) 0.0183(17)

loop_
_atom_type_symbol
_atom_type_description
_atom_type_scat_dispersion_real
_atom_type_scat_dispersion_imag
_atom_type_scat_source
C C 0.0033 0.0016 'International Tables Vol C Tables 4.2.6.8 and 6.1.1.4'
H H 0.0000 0.0000 'International Tables Vol C Tables 4.2.6.8 and 6.1.1.4'
B B 0.0013 0.0007 'International Tables Vol C Tables 4.2.6.8 and 6.1.1.4'
N N 0.0061 0.0033 'International Tables Vol C Tables 4.2.6.8 and 6.1.1.4'
P P 0.1023 0.0942 'International Tables Vol C Tables 4.2.6.8 and 6.1.1.4'
Br Br -0.2901 2.4595 'International Tables Vol C Tables 4.2.6.8 and 6.1.1.4'
W W -0.8490 6.8722 'International Tables Vol C Tables 4.2.6.8 and 6.1.1.4'

loop_
_exptl_crystal_face_index_h
_exptl_crystal_face_index_k
_exptl_crystal_face_index_l
_exptl_crystal_face_perp_dist
-1.00 -1.00 -1.00 0.0950
1.00 1.00 1.00 0.0820
-1.00 0.00 -1.00 0.0860
1.00 0.00 1.00 0.0920
-1.00 1.00 -1.00 0.0750
1.00 -1.00 1.00 0.0980
-1.00 -1.00 0.00 0.0990
-1.00 -1.00 1.00 0.0990
1.00 1.00 -1.00 0.0790
-1.00 0.00 1.00 0.0900
1.00 -1.00 -1.00 0.1080
-1.00 1.00 1.00 0.0750
0.00 1.00 0.00 0.0410
0.00 -1.00 0.00 0.0800
0.00 -1.00 -1.00 0.0610
0.00 1.00 1.00 0.0460
0.00 0.00 1.00 0.0660
0.00 0.00 -1.00 0.0360
0.00 -1.00 1.00 0.1110
0.00 1.00 -1.00 0.0240

loop_
_geom_angle_atom_site_label_1
_geom_angle_atom_site_label_2
_geom_angle_atom_site_label_3
_geom_angle
_geom_angle_site_symmetry_1
_geom_angle_site_symmetry_3
_geom_angle_publ_flag
N1_1 W1_1 P1_3 94.29(8) . . ?
N1_1 W1_1 P2_3 89.15(8) . . ?
P1_3 W1_1 P2_3 79.92(3) . . ?
N1_1 W1_1 P4_8 99.91(8) . . ?
P1_3 W1_1 P4_8 165.71(3) . . ?
P2_3 W1_1 P4_8 98.57(3) . . ?
N1_1 W1_1 P3_8 91.86(8) . . ?
P1_3 W1_1 P3_8 102.05(3) . . ?
P2_3 W1_1 P3_8 177.70(3) . . ?
P4_8 W1_1 P3_8 79.22(3) . . ?
N1_1 W1_1 Br1_1 178.60(8) . . ?
P1_3 W1_1 Br1_1 85.24(3) . . ?
P2_3 W1_1 Br1_1 92.06(2) . . ?
P4_8 W1_1 Br1_1 80.60(3) . . ?
P3_8 W1_1 Br1_1 86.95(2) . . ?
N2_1 N1_1 W1_1 174.0(2) . . ?
N1_1 N2_1 B1_1 140.6(3) . . ?
N2_1 B1_1 B2_1 123.6(3) . . ?
N2_1 B1_1 Br2_1 120.1(3) . . ?
B2_1 B1_1 Br2_1 116.3(2) . . ?
N3_2 B2_1 B1_1 117.0(3) . . ?
N3_2 B2_1 Br3_1 108.5(2) . . ?
B1_1 B2_1 Br3_1 108.8(2) . . ?
N3_2 B2_1 Br4_1 104.8(2) . . ?
B1_1 B2_1 Br4_1 110.7(2) . . ?
Br3_1 B2_1 Br4_1 106.43(18) . . ?
C6_2 N3_2 C2_2 116.9(3) . . ?
C6_2 N3_2 B2_1 120.1(3) . . ?
C2_2 N3_2 B2_1 122.6(3) . . ?
N3_2 C2_2 C3_2 123.4(4) . . ?
N3_2 C2_2 H2_2 118.3 . . ?
C3_2 C2_2 H2_2 118.3 . . ?
C2_2 C3_2 C4_2 120.4(4) . . ?
C2_2 C3_2 H3_2 119.8 . . ?
C4_2 C3_2 H3_2 119.8 . . ?
N4_2 C4_2 C5_2 122.2(4) . . ?
N4_2 C4_2 C3_2 122.3(4) . . ?
C5_2 C4_2 C3_2 115.5(3) . . ?
C6_2 C5_2 C4_2 120.3(3) . . ?
C6_2 C5_2 H5_2 119.9 . . ?
C4_2 C5_2 H5_2 119.9 . . ?
N3_2 C6_2 C5_2 123.4(3) . . ?
N3_2 C6_2 H6_2 118.3 . . ?
C5_2 C6_2 H6_2 118.3 . . ?
C4_2 N4_2 C8_2 120.8(3) . . ?
C4_2 N4_2 C9_2 120.7(4) . . ?
C8_2 N4_2 C9_2 118.1(3) . . ?
N4_2 C8_2 H8A_2 109.5 . . ?
N4_2 C8_2 H8B_2 109.5 . . ?
H8A_2 C8_2 H8B_2 109.5 . . ?
N4_2 C8_2 H8C_2 109.5 . . ?
H8A_2 C8_2 H8C_2 109.5 . . ?
H8B_2 C8_2 H8C_2 109.5 . . ?
N4_2 C9_2 H9A_2 109.5 . . ?
N4_2 C9_2 H9B_2 109.5 . . ?
H9A_2 C9_2 H9B_2 109.5 . . ?
N4_2 C9_2 H9C_2 109.5 . . ?
H9A_2 C9_2 H9C_2 109.5 . . ?
H9B_2 C9_2 H9C_2 109.5 . . ?
C1_4 P1_3 C1_5 100.56(14) . . ?
C1_4 P1_3 C2_3 105.56(15) . . ?
C1_5 P1_3 C2_3 99.53(14) . . ?
C1_4 P1_3 W1_1 114.48(10) . . ?
C1_5 P1_3 W1_1 126.76(10) . . ?
C2_3 P1_3 W1_1 107.47(10) . . ?
C3_3 C2_3 P1_3 109.8(2) . . ?
C3_3 C2_3 H2A_3 109.7 . . ?
P1_3 C2_3 H2A_3 109.7 . . ?
C3_3 C2_3 H2B_3 109.7 . . ?
P1_3 C2_3 H2B_3 109.7 . . ?
H2A_3 C2_3 H2B_3 108.2 . . ?
C2_3 C3_3 P2_3 110.2(2) . . ?
C2_3 C3_3 H3A_3 109.6 . . ?
P2_3 C3_3 H3A_3 109.6 . . ?
C2_3 C3_3 H3B_3 109.6 . . ?
P2_3 C3_3 H3B_3 109.6 . . ?
H3A_3 C3_3 H3B_3 108.1 . . ?
C1_6 P2_3 C1_7 100.50(14) . . ?
C1_6 P2_3 C3_3 101.39(15) . . ?
C1_7 P2_3 C3_3 103.49(14) . . ?
C1_6 P2_3 W1_1 116.59(10) . . ?
C1_7 P2_3 W1_1 122.73(10) . . ?
C3_3 P2_3 W1_1 109.45(10) . . ?
C6_4 C1_4 C2_4 118.9(3) . . ?
C6_4 C1_4 P1_3 119.0(2) . . ?
C2_4 C1_4 P1_3 121.9(3) . . ?
C3_4 C2_4 C1_4 120.2(3) . . ?
C3_4 C2_4 H2_4 119.9 . . ?
C1_4 C2_4 H2_4 119.9 . . ?
C4_4 C3_4 C2_4 120.6(3) . . ?
C4_4 C3_4 H3_4 119.7 . . ?
C2_4 C3_4 H3_4 119.7 . . ?
C3_4 C4_4 C5_4 119.9(3) . . ?
C3_4 C4_4 H4_4 120.0 . . ?
C5_4 C4_4 H4_4 120.0 . . ?
C6_4 C5_4 C4_4 119.9(4) . . ?
C6_4 C5_4 H5_4 120.0 . . ?
C4_4 C5_4 H5_4 120.0 . . ?
C5_4 C6_4 C1_4 120.4(3) . . ?
C5_4 C6_4 H6_4 119.8 . . ?
C1_4 C6_4 H6_4 119.8 . . ?
C2_5 C1_5 C6_5 118.0(3) . . ?
C2_5 C1_5 P1_3 121.2(2) . . ?
C6_5 C1_5 P1_3 120.8(3) . . ?
C3_5 C2_5 C1_5 121.2(3) . . ?
C3_5 C2_5 H2_5 119.4 . . ?
C1_5 C2_5 H2_5 119.4 . . ?
C4_5 C3_5 C2_5 119.9(3) . . ?
C4_5 C3_5 H3_5 120.0 . . ?
C2_5 C3_5 H3_5 120.0 . . ?
C3_5 C4_5 C5_5 119.8(3) . . ?
C3_5 C4_5 H4_5 120.1 . . ?
C5_5 C4_5 H4_5 120.1 . . ?
C4_5 C5_5 C6_5 120.4(3) . . ?
C4_5 C5_5 H5_5 119.8 . . ?
C6_5 C5_5 H5_5 119.8 . . ?
C5_5 C6_5 C1_5 120.7(3) . . ?
C5_5 C6_5 H6_5 119.7 . . ?
C1_5 C6_5 H6_5 119.7 . . ?
C2_6 C1_6 C6_6 119.0(3) . . ?
C2_6 C1_6 P2_3 119.3(2) . . ?
C6_6 C1_6 P2_3 121.6(3) . . ?
C1_6 C2_6 C3_6 120.4(3) . . ?
C1_6 C2_6 H2_6 119.8 . . ?
C3_6 C2_6 H2_6 119.8 . . ?
C4_6 C3_6 C2_6 120.1(3) . . ?
C4_6 C3_6 H3_6 119.9 . . ?
C2_6 C3_6 H3_6 119.9 . . ?
C3_6 C4_6 C5_6 120.1(3) . . ?
C3_6 C4_6 H4_6 120.0 . . ?
C5_6 C4_6 H4_6 120.0 . . ?
C4_6 C5_6 C6_6 120.0(3) . . ?
C4_6 C5_6 H5_6 120.0 . . ?
C6_6 C5_6 H5_6 120.0 . . ?
C5_6 C6_6 C1_6 120.4(3) . . ?
C5_6 C6_6 H6_6 119.8 . . ?
C1_6 C6_6 H6_6 119.8 . . ?
C2_7 C1_7 C6_7 118.3(3) . . ?
C2_7 C1_7 P2_3 121.8(2) . . ?
C6_7 C1_7 P2_3 119.9(2) . . ?
C3_7 C2_7 C1_7 121.2(3) . . ?
C3_7 C2_7 H2_7 119.4 . . ?
C1_7 C2_7 H2_7 119.4 . . ?
C4_7 C3_7 C2_7 120.1(3) . . ?
C4_7 C3_7 H3_7 119.9 . . ?
C2_7 C3_7 H3_7 119.9 . . ?
C5_7 C4_7 C3_7 119.4(3) . . ?
C5_7 C4_7 H4_7 120.3 . . ?
C3_7 C4_7 H4_7 120.3 . . ?
C4_7 C5_7 C6_7 120.7(3) . . ?
C4_7 C5_7 H5_7 119.7 . . ?
C6_7 C5_7 H5_7 119.7 . . ?
C5_7 C6_7 C1_7 120.4(3) . . ?
C5_7 C6_7 H6_7 119.8 . . ?
C1_7 C6_7 H6_7 119.8 . . ?
C1_10 P3_8 C1_9 101.65(14) . . ?
C1_10 P3_8 C2_8 102.40(14) . . ?
C1_9 P3_8 C2_8 102.34(14) . . ?
C1_10 P3_8 W1_1 117.97(10) . . ?
C1_9 P3_8 W1_1 122.78(10) . . ?
C2_8 P3_8 W1_1 106.96(10) . . ?
C3_8 C2_8 P3_8 107.6(2) . . ?
C3_8 C2_8 H2A_8 110.2 . . ?
P3_8 C2_8 H2A_8 110.2 . . ?
C3_8 C2_8 H2B_8 110.2 . . ?
P3_8 C2_8 H2B_8 110.2 . . ?
H2A_8 C2_8 H2B_8 108.5 . . ?
C2_8 C3_8 P4_8 107.2(2) . . ?
C2_8 C3_8 H3A_8 110.3 . . ?
P4_8 C3_8 H3A_8 110.3 . . ?
C2_8 C3_8 H3B_8 110.3 . . ?
P4_8 C3_8 H3B_8 110.3 . . ?
H3A_8 C3_8 H3B_8 108.5 . . ?
C1_11 P4_8 C1_12 101.53(13) . . ?
C1_11 P4_8 C3_8 103.32(14) . . ?
C1_12 P4_8 C3_8 98.28(14) . . ?
C1_11 P4_8 W1_1 121.38(10) . . ?
C1_12 P4_8 W1_1 121.44(10) . . ?
C3_8 P4_8 W1_1 107.25(10) . . ?
C6_9 C1_9 C2_9 118.2(3) . . ?
C6_9 C1_9 P3_8 118.9(2) . . ?
C2_9 C1_9 P3_8 122.7(2) . . ?
C3_9 C2_9 C1_9 120.7(3) . . ?
C3_9 C2_9 H2_9 119.6 . . ?
C1_9 C2_9 H2_9 119.6 . . ?
C4_9 C3_9 C2_9 120.4(3) . . ?
C4_9 C3_9 H3_9 119.8 . . ?
C2_9 C3_9 H3_9 119.8 . . ?
C5_9 C4_9 C3_9 119.4(3) . . ?
C5_9 C4_9 H4_9 120.3 . . ?
C3_9 C4_9 H4_9 120.3 . . ?
C4_9 C5_9 C6_9 120.3(3) . . ?
C4_9 C5_9 H5_9 119.9 . . ?
C6_9 C5_9 H5_9 119.9 . . ?
C1_9 C6_9 C5_9 121.1(3) . . ?
C1_9 C6_9 H6_9 119.5 . . ?
C5_9 C6_9 H6_9 119.5 . . ?
C2_10 C1_10 C6_10 118.9(3) . . ?
C2_10 C1_10 P3_8 119.8(2) . . ?
C6_10 C1_10 P3_8 121.3(2) . . ?
C1_10 C2_10 C3_10 119.9(3) . . ?
C1_10 C2_10 H2_10 120.0 . . ?
C3_10 C2_10 H2_10 120.0 . . ?
C4_10 C3_10 C2_10 120.2(3) . . ?
C4_10 C3_10 H3_10 119.9 . . ?
C2_10 C3_10 H3_10 119.9 . . ?
C3_10 C4_10 C5_10 119.8(3) . . ?
C3_10 C4_10 H4_10 120.1 . . ?
C5_10 C4_10 H4_10 120.1 . . ?
C6_10 C5_10 C4_10 120.4(3) . . ?
C6_10 C5_10 H5_10 119.8 . . ?
C4_10 C5_10 H5_10 119.8 . . ?
C5_10 C6_10 C1_10 120.6(3) . . ?
C5_10 C6_10 H6_10 119.7 . . ?
C1_10 C6_10 H6_10 119.7 . . ?
C2_11 C1_11 C6_11 118.8(3) . . ?
C2_11 C1_11 P4_8 122.3(2) . . ?
C6_11 C1_11 P4_8 118.9(2) . . ?
C3_11 C2_11 C1_11 120.1(3) . . ?
C3_11 C2_11 H2_11 120.0 . . ?
C1_11 C2_11 H2_11 120.0 . . ?
C4_11 C3_11 C2_11 120.9(3) . . ?
C4_11 C3_11 H3_11 119.6 . . ?
C2_11 C3_11 H3_11 119.6 . . ?
C5_11 C4_11 C3_11 119.3(3) . . ?
C5_11 C4_11 H4_11 120.4 . . ?
C3_11 C4_11 H4_11 120.4 . . ?
C4_11 C5_11 C6_11 120.1(3) . . ?
C4_11 C5_11 H5_11 119.9 . . ?
C6_11 C5_11 H5_11 119.9 . . ?
C5_11 C6_11 C1_11 120.8(3) . . ?
C5_11 C6_11 H6_11 119.6 . . ?
C1_11 C6_11 H6_11 119.6 . . ?
C2_12 C1_12 C6_12 118.4(3) . . ?
C2_12 C1_12 P4_8 120.6(2) . . ?
C6_12 C1_12 P4_8 120.8(2) . . ?
C3_12 C2_12 C1_12 121.0(3) . . ?
C3_12 C2_12 H2_12 119.5 . . ?
C1_12 C2_12 H2_12 119.5 . . ?
C2_12 C3_12 C4_12 120.2(3) . . ?
C2_12 C3_12 H3_12 119.9 . . ?
C4_12 C3_12 H3_12 119.9 . . ?
C5_12 C4_12 C3_12 119.5(3) . . ?
C5_12 C4_12 H4_12 120.3 . . ?
C3_12 C4_12 H4_12 120.3 . . ?
C4_12 C5_12 C6_12 121.0(3) . . ?
C4_12 C5_12 H5_12 119.5 . . ?
C6_12 C5_12 H5_12 119.5 . . ?
C5_12 C6_12 C1_12 119.9(3) . . ?
C5_12 C6_12 H6_12 120.0 . . ?
C1_12 C6_12 H6_12 120.0 . . ?
C6_13 C1_13 C2_13 120.4(4) . . ?
C6_13 C1_13 H1_13 119.8 . . ?
C2_13 C1_13 H1_13 119.8 . . ?
C3_13 C2_13 C1_13 119.6(4) . . ?
C3_13 C2_13 H2_13 120.2 . . ?
C1_13 C2_13 H2_13 120.2 . . ?
C2_13 C3_13 C4_13 120.2(4) . . ?
C2_13 C3_13 H3_13 119.9 . . ?
C4_13 C3_13 H3_13 119.9 . . ?
C3_13 C4_13 C5_13 119.7(4) . . ?
C3_13 C4_13 H4_13 120.1 . . ?
C5_13 C4_13 H4_13 120.1 . . ?
C6_13 C5_13 C4_13 120.0(4) . . ?
C6_13 C5_13 H5_13 120.0 . . ?
C4_13 C5_13 H5_13 120.0 . . ?
C1_13 C6_13 C5_13 120.0(4) . . ?
C1_13 C6_13 H6_13 120.0 . . ?
C5_13 C6_13 H6_13 120.0 . . ?
C2_14 C1_14 C6_14 119.8(4) . . ?
C2_14 C1_14 H1_14 120.1 . . ?
C6_14 C1_14 H1_14 120.1 . . ?
C3_14 C2_14 C1_14 120.0(4) . . ?
C3_14 C2_14 H2_14 120.0 . . ?
C1_14 C2_14 H2_14 120.0 . . ?
C2_14 C3_14 C4_14 120.5(4) . . ?
C2_14 C3_14 H3_14 119.8 . . ?
C4_14 C3_14 H3_14 119.8 . . ?
C3_14 C4_14 C5_14 120.0(4) . . ?
C3_14 C4_14 H4_14 120.0 . . ?
C5_14 C4_14 H4_14 120.0 . . ?
C4_14 C5_14 C6_14 119.4(4) . . ?
C4_14 C5_14 H5_14 120.3 . . ?
C6_14 C5_14 H5_14 120.3 . . ?
C1_14 C6_14 C5_14 120.3(4) . . ?
C1_14 C6_14 H6_14 119.8 . . ?
C5_14 C6_14 H6_14 119.8 . . ?
C6_15 C1_15 C2_15 120.0 . . ?
C6_15 C1_15 H1_15 120.0 . . ?
C2_15 C1_15 H1_15 120.0 . . ?
C3_15 C2_15 C1_15 120.0 . . ?
C3_15 C2_15 H2_15 120.0 . . ?
C1_15 C2_15 H2_15 120.0 . . ?
C2_15 C3_15 C4_15 120.0 . . ?
C2_15 C3_15 H3_15 120.0 . . ?
C4_15 C3_15 H3_15 120.0 . . ?
C3_15 C4_15 C5_15 120.0 . . ?
C3_15 C4_15 H4_15 120.0 . . ?
C5_15 C4_15 H4_15 120.0 . . ?
C6_15 C5_15 C4_15 120.0 . . ?
C6_15 C5_15 H5_15 120.0 . . ?
C4_15 C5_15 H5_15 120.0 . . ?
C5_15 C6_15 C1_15 120.0 . . ?
C5_15 C6_15 H6_15 120.0 . . ?
C1_15 C6_15 H6_15 120.0 . . ?
C6_115 C1_115 C2_115 120.0 . . ?
C6_115 C1_115 H1_115 120.0 . . ?
C2_115 C1_115 H1_115 120.0 . . ?
C3_115 C2_115 C1_115 120.0 . . ?
C3_115 C2_115 H2_115 120.0 . . ?
C1_115 C2_115 H2_115 120.0 . . ?
C4_115 C3_115 C2_115 120.0 . . ?
C4_115 C3_115 H3_115 120.0 . . ?
C2_115 C3_115 H3_115 120.0 . . ?
C5_115 C4_115 C3_115 120.0 . . ?
C5_115 C4_115 H4_115 120.0 . . ?
C3_115 C4_115 H4_115 120.0 . . ?
C4_115 C5_115 C6_115 120.0 . . ?
C4_115 C5_115 H5_115 120.0 . . ?
C6_115 C5_115 H5_115 120.0 . . ?
C1_115 C6_115 C5_115 120.0 . . ?
C1_115 C6_115 H6_115 120.0 . . ?
C5_115 C6_115 H6_115 120.0 . . ?
C3_16 C1_16 C2_16 119.7(4) 2_765 . ?
C3_16 C1_16 H1_16 120.2 2_765 . ?
C2_16 C1_16 H1_16 120.2 . . ?
C3_16 C2_16 C1_16 120.1(4) . . ?
C3_16 C2_16 H2_16 120.0 . . ?
C1_16 C2_16 H2_16 120.0 . . ?
C1_16 C3_16 C2_16 120.2(4) 2_765 . ?
C1_16 C3_16 H3_16 119.9 2_765 . ?
C2_16 C3_16 H3_16 119.9 . . ?
C6_17 C1_17 C2_17 119.9(4) . . ?
C6_17 C1_17 H1_17 120.0 . . ?
C2_17 C1_17 H1_17 120.0 . . ?
C1_17 C2_17 C3_17 119.5(4) . . ?
C1_17 C2_17 H2_17 120.3 . . ?
C3_17 C2_17 H2_17 120.3 . . ?
C4_17 C3_17 C2_17 119.9(4) . . ?
C4_17 C3_17 H3_17 120.1 . . ?
C2_17 C3_17 H3_17 120.1 . . ?
C5_17 C4_17 C3_17 121.1(4) . . ?
C5_17 C4_17 H4_17 119.5 . . ?
C3_17 C4_17 H4_17 119.5 . . ?
C4_17 C5_17 C6_17 119.4(4) . . ?
C4_17 C5_17 H5_17 120.3 . . ?
C6_17 C5_17 H5_17 120.3 . . ?
C5_17 C6_17 C1_17 120.2(4) . . ?
C5_17 C6_17 H6_17 119.9 . . ?
C1_17 C6_17 H6_17 119.9 . . ?

loop_
_geom_bond_atom_site_label_1
_geom_bond_atom_site_label_2
_geom_bond_distance
_geom_bond_site_symmetry_2
_geom_bond_publ_flag
Br1_1 W1_1 2.6417(7) . ?
W1_1 N1_1 1.798(3) . ?
W1_1 P1_3 2.4844(9) . ?
W1_1 P2_3 2.4885(11) . ?
W1_1 P4_8 2.5048(9) . ?
W1_1 P3_8 2.5147(11) . ?
N1_1 N2_1 1.259(4) . ?
N2_1 B1_1 1.372(4) . ?
B1_1 B2_1 1.704(5) . ?
B1_1 Br2_1 2.011(4) . ?
B2_1 N3_2 1.570(5) . ?
B2_1 Br3_1 2.055(4) . ?
B2_1 Br4_1 2.064(4) . ?
N3_2 C6_2 1.353(5) . ?
N3_2 C2_2 1.356(5) . ?
C2_2 C3_2 1.361(5) . ?
C2_2 H2_2 0.9500 . ?
C3_2 C4_2 1.421(5) . ?
C3_2 H3_2 0.9500 . ?
C4_2 N4_2 1.348(5) . ?
C4_2 C5_2 1.415(5) . ?
C5_2 C6_2 1.366(5) . ?
C5_2 H5_2 0.9500 . ?
C6_2 H6_2 0.9500 . ?
N4_2 C8_2 1.451(5) . ?
N4_2 C9_2 1.464(5) . ?
C8_2 H8A_2 0.9800 . ?
C8_2 H8B_2 0.9800 . ?
C8_2 H8C_2 0.9800 . ?
C9_2 H9A_2 0.9800 . ?
C9_2 H9B_2 0.9800 . ?
C9_2 H9C_2 0.9800 . ?
P1_3 C1_4 1.814(3) . ?
P1_3 C1_5 1.832(3) . ?
P1_3 C2_3 1.851(3) . ?
C2_3 C3_3 1.524(4) . ?
C2_3 H2A_3 0.9900 . ?
C2_3 H2B_3 0.9900 . ?
C3_3 P2_3 1.856(3) . ?
C3_3 H3A_3 0.9900 . ?
C3_3 H3B_3 0.9900 . ?
P2_3 C1_6 1.826(3) . ?
P2_3 C1_7 1.840(3) . ?
C1_4 C6_4 1.397(5) . ?
C1_4 C2_4 1.402(4) . ?
C2_4 C3_4 1.383(5) . ?
C2_4 H2_4 0.9500 . ?
C3_4 C4_4 1.382(6) . ?
C3_4 H3_4 0.9500 . ?
C4_4 C5_4 1.390(5) . ?
C4_4 H4_4 0.9500 . ?
C5_4 C6_4 1.390(5) . ?
C5_4 H5_4 0.9500 . ?
C6_4 H6_4 0.9500 . ?
C1_5 C2_5 1.398(5) . ?
C1_5 C6_5 1.403(5) . ?
C2_5 C3_5 1.391(5) . ?
C2_5 H2_5 0.9500 . ?
C3_5 C4_5 1.385(5) . ?
C3_5 H3_5 0.9500 . ?
C4_5 C5_5 1.386(6) . ?
C4_5 H4_5 0.9500 . ?
C5_5 C6_5 1.391(5) . ?
C5_5 H5_5 0.9500 . ?
C6_5 H6_5 0.9500 . ?
C1_6 C2_6 1.391(5) . ?
C1_6 C6_6 1.399(4) . ?
C2_6 C3_6 1.391(5) . ?
C2_6 H2_6 0.9500 . ?
C3_6 C4_6 1.385(5) . ?
C3_6 H3_6 0.9500 . ?
C4_6 C5_6 1.386(6) . ?
C4_6 H4_6 0.9500 . ?
C5_6 C6_6 1.391(5) . ?
C5_6 H5_6 0.9500 . ?
C6_6 H6_6 0.9500 . ?
C1_7 C2_7 1.395(4) . ?
C1_7 C6_7 1.402(5) . ?
C2_7 C3_7 1.389(4) . ?
C2_7 H2_7 0.9500 . ?
C3_7 C4_7 1.388(5) . ?
C3_7 H3_7 0.9500 . ?
C4_7 C5_7 1.388(5) . ?
C4_7 H4_7 0.9500 . ?
C5_7 C6_7 1.389(5) . ?
C5_7 H5_7 0.9500 . ?
C6_7 H6_7 0.9500 . ?
P3_8 C1_10 1.832(3) . ?
P3_8 C1_9 1.833(3) . ?
P3_8 C2_8 1.850(3) . ?
C2_8 C3_8 1.526(4) . ?
C2_8 H2A_8 0.9900 . ?
C2_8 H2B_8 0.9900 . ?
C3_8 P4_8 1.849(3) . ?
C3_8 H3A_8 0.9900 . ?
C3_8 H3B_8 0.9900 . ?
P4_8 C1_11 1.831(3) . ?
P4_8 C1_12 1.840(3) . ?
C1_9 C6_9 1.386(4) . ?
C1_9 C2_9 1.402(4) . ?
C2_9 C3_9 1.388(5) . ?
C2_9 H2_9 0.9500 . ?
C3_9 C4_9 1.386(5) . ?
C3_9 H3_9 0.9500 . ?
C4_9 C5_9 1.385(5) . ?
C4_9 H4_9 0.9500 . ?
C5_9 C6_9 1.393(5) . ?
C5_9 H5_9 0.9500 . ?
C6_9 H6_9 0.9500 . ?
C1_10 C2_10 1.399(4) . ?
C1_10 C6_10 1.399(4) . ?
C2_10 C3_10 1.401(5) . ?
C2_10 H2_10 0.9500 . ?
C3_10 C4_10 1.383(5) . ?
C3_10 H3_10 0.9500 . ?
C4_10 C5_10 1.388(5) . ?
C4_10 H4_10 0.9500 . ?
C5_10 C6_10 1.381(4) . ?
C5_10 H5_10 0.9500 . ?
C6_10 H6_10 0.9500 . ?
C1_11 C2_11 1.393(4) . ?
C1_11 C6_11 1.396(4) . ?
C2_11 C3_11 1.388(5) . ?
C2_11 H2_11 0.9500 . ?
C3_11 C4_11 1.387(5) . ?
C3_11 H3_11 0.9500 . ?
C4_11 C5_11 1.386(5) . ?
C4_11 H4_11 0.9500 . ?
C5_11 C6_11 1.389(4) . ?
C5_11 H5_11 0.9500 . ?
C6_11 H6_11 0.9500 . ?
C1_12 C2_12 1.400(4) . ?
C1_12 C6_12 1.400(4) . ?
C2_12 C3_12 1.386(4) . ?
C2_12 H2_12 0.9500 . ?
C3_12 C4_12 1.387(5) . ?
C3_12 H3_12 0.9500 . ?
C4_12 C5_12 1.383(5) . ?
C4_12 H4_12 0.9500 . ?
C5_12 C6_12 1.394(4) . ?
C5_12 H5_12 0.9500 . ?
C6_12 H6_12 0.9500 . ?
C1_13 C6_13 1.369(6) . ?
C1_13 C2_13 1.385(6) . ?
C1_13 H1_13 0.9500 . ?
C2_13 C3_13 1.375(6) . ?
C2_13 H2_13 0.9500 . ?
C3_13 C4_13 1.382(6) . ?
C3_13 H3_13 0.9500 . ?
C4_13 C5_13 1.382(6) . ?
C4_13 H4_13 0.9500 . ?
C5_13 C6_13 1.379(6) . ?
C5_13 H5_13 0.9500 . ?
C6_13 H6_13 0.9500 . ?
C1_14 C2_14 1.382(6) . ?
C1_14 C6_14 1.384(6) . ?
C1_14 H1_14 0.9500 . ?
C2_14 C3_14 1.378(6) . ?
C2_14 H2_14 0.9500 . ?
C3_14 C4_14 1.381(6) . ?
C3_14 H3_14 0.9500 . ?
C4_14 C5_14 1.387(6) . ?
C4_14 H4_14 0.9500 . ?
C5_14 C6_14 1.388(6) . ?
C5_14 H5_14 0.9500 . ?
C6_14 H6_14 0.9500 . ?
C1_15 C6_15 1.4000 . ?
C1_15 C2_15 1.4001 . ?
C1_15 H1_15 0.9500 . ?
C2_15 C3_15 1.3999 . ?
C2_15 H2_15 0.9500 . ?
C3_15 C4_15 1.4000 . ?
C3_15 H3_15 0.9500 . ?
C4_15 C5_15 1.4000 . ?
C4_15 H4_15 0.9500 . ?
C5_15 C6_15 1.4000 . ?
C5_15 H5_15 0.9500 . ?
C6_15 H6_15 0.9500 . ?
C1_115 C6_115 1.4000 . ?
C1_115 C2_115 1.4001 . ?
C1_115 H1_115 0.9500 . ?
C2_115 C3_115 1.4000 . ?
C2_115 H2_115 0.9500 . ?
C3_115 C4_115 1.4000 . ?
C3_115 H3_115 0.9500 . ?
C4_115 C5_115 1.4000 . ?
C4_115 H4_115 0.9500 . ?
C5_115 C6_115 1.4000 . ?
C5_115 H5_115 0.9500 . ?
C6_115 H6_115 0.9500 . ?
C1_16 C3_16 1.380(6) 2_765 ?
C1_16 C2_16 1.393(6) . ?
C1_16 H1_16 0.9500 . ?
C2_16 C3_16 1.388(6) . ?
C2_16 H2_16 0.9500 . ?
C3_16 H3_16 0.9500 . ?
C1_17 C6_17 1.382(6) . ?
C1_17 C2_17 1.383(6) . ?
C1_17 H1_17 0.9500 . ?
C2_17 C3_17 1.383(7) . ?
C2_17 H2_17 0.9500 . ?
C3_17 C4_17 1.370(7) . ?
C3_17 H3_17 0.9500 . ?
C4_17 C5_17 1.369(6) . ?
C4_17 H4_17 0.9500 . ?
C5_17 C6_17 1.379(6) . ?
C5_17 H5_17 0.9500 . ?
C6_17 H6_17 0.9500 . ?
